data_1546689
loop_
_publ_author_name
'Sebhaoui, Jihad'
'El Bakri, Youness'
'Essassi, El Mokhtar'
'Mague, Joel T.'

_publ_section_title
;
 (<i>E</i>)-<i>N</i>-[(Anthracen-9-yl)methylidene]hydroxylamine
;
_journal_coeditor_code SJ4111
_journal_issue 5
_journal_name_full IUCrData
_journal_page_first x170684
_journal_paper_doi 10.1107/S2414314617006848
_journal_volume 2
_journal_year 2017
_chemical_formula_iupac 'C15 H11 N O'
_chemical_formula_moiety 'C15 H11 N O'
_chemical_formula_sum 'C15 H11 N O'
_chemical_formula_weight 221.25
_chemical_name_systematic
;
(<i>E</i>)-<i>N</i>-[(Anthracen-9-yl)methylidene]hydroxylamine
;
_space_group_crystal_system monoclinic
_space_group_IT_number 14
_space_group_name_Hall '-P 2ybc'
_space_group_name_H-M_alt 'P 1 21/c 1'
_symmetry_space_group_name_Hall '-P 2ybc'
_symmetry_space_group_name_H-M 'P 1 21/c 1'
_atom_sites_solution_hydrogens difmap
_atom_sites_solution_primary direct
_atom_sites_solution_secondary difmap
_audit_creation_method SHELXL-2014/7
_cell_angle_alpha 90
_cell_angle_beta 101.023(3)
_cell_angle_gamma 90
_cell_formula_units_Z 4
_cell_length_a 13.463(3)
_cell_length_b 3.8694(8)
_cell_length_c 20.377(4)
_cell_measurement_reflns_used 7044
_cell_measurement_temperature 100(2)
_cell_measurement_theta_max 29.1242
_cell_measurement_theta_min 2.3071
_cell_volume 1041.9(4)
_computing_cell_refinement
;
<i>SAINT</i> (Bruker, 2016)
;
_computing_data_collection
;
<i>APEX3</i> (Bruker, 2016)
;
_computing_data_reduction
;
<i>SAINT</i> (Bruker, 2016)
;
_computing_molecular_graphics
;
<i>DIAMOND</i> (Brandenburg & Putz, 2012)
;
_computing_publication_material
;
<i>SHELXTL</i> (Sheldrick, 2008)
;
_computing_structure_refinement
;
<i>SHELXL2014</i> (Sheldrick, 2015<i>b</i>)
;
_computing_structure_solution
;
<i>SHELXT</i> (Sheldrick, 2015<i>a</i>)
;
_diffrn_ambient_temperature 100(2)
_diffrn_detector_area_resol_mean 8.3333
_diffrn_measured_fraction_theta_full 0.995
_diffrn_measured_fraction_theta_max 0.993
_diffrn_measurement_device_type 'Bruker SMART APEX CCD'
_diffrn_measurement_method '\f and \w scans'
_diffrn_radiation_monochromator graphite
_diffrn_radiation_type MoK\a
_diffrn_radiation_wavelength 0.71073
_diffrn_reflns_av_R_equivalents 0.0345
_diffrn_reflns_limit_h_max 18
_diffrn_reflns_limit_h_min -18
_diffrn_reflns_limit_k_max 5
_diffrn_reflns_limit_k_min -5
_diffrn_reflns_limit_l_max 27
_diffrn_reflns_limit_l_min -27
_diffrn_reflns_number 18825
_diffrn_reflns_theta_full 29.100
_diffrn_reflns_theta_max 29.124
_diffrn_reflns_theta_min 1.541
_exptl_absorpt_coefficient_mu 0.089
_exptl_absorpt_correction_T_max 0.99
_exptl_absorpt_correction_T_min 0.93
_exptl_absorpt_correction_type multi-scan
_exptl_absorpt_process_details
;
(<i>SADABS</i>; Bruker, 2016)
;
_exptl_crystal_colour 'light yellow'
_exptl_crystal_density_diffrn 1.410
_exptl_crystal_density_method 'not measured'
_exptl_crystal_description plate
_exptl_crystal_F_000 464
_exptl_crystal_size_max 0.382
_exptl_crystal_size_mid 0.261
_exptl_crystal_size_min 0.062
_refine_diff_density_max 0.443
_refine_diff_density_min -0.237
_refine_ls_extinction_method none
_refine_ls_goodness_of_fit_ref 1.038
_refine_ls_hydrogen_treatment refall
_refine_ls_matrix_type full
_refine_ls_number_parameters 198
_refine_ls_number_reflns 2790
_refine_ls_number_restraints 0
_refine_ls_restrained_S_all 1.038
_refine_ls_R_factor_all 0.0523
_refine_ls_R_factor_gt 0.0437
_refine_ls_shift/su_max 0.000
_refine_ls_shift/su_mean 0.000
_refine_ls_structure_factor_coef Fsqd
_refine_ls_weighting_details 'w=1/[\s^2^(Fo^2^)+(0.0909P)^2^] where P=(Fo^2^+2Fc^2^)/3'
_refine_ls_weighting_scheme calc
_refine_ls_wR_factor_gt 0.1199
_refine_ls_wR_factor_ref 0.1249
_reflns_number_gt 2217
_reflns_number_total 2790
_reflns_threshold_expression 'I > 2\s(I)'
_cod_data_source_file sj4111sup1.cif
_cod_data_source_block I
_cod_database_code 1546689
_shelx_space_group_comment
;
The symmetry employed for this shelxl refinement is uniquely defined
by the following loop, which should always be used as a source of
symmetry information in preference to the above space-group names.
They are only intended as comments.
;
_shelx_estimated_absorpt_t_min 0.967
_shelx_estimated_absorpt_t_max 0.995

loop_
_space_group_symop_operation_xyz
'x, y, z'
'-x, y+1/2, -z+1/2'
'-x, -y, -z'
'x, -y-1/2, z-1/2'

loop_
_atom_site_type_symbol
_atom_site_label
_atom_site_fract_x
_atom_site_fract_y
_atom_site_fract_z
_atom_site_U_iso_or_equiv
_atom_site_adp_type
_atom_site_calc_flag
_atom_site_occupancy
O O1 0.54777(5) 0.21769(19) 0.45469(4) 0.0199(2) Uani d 1
H H1 0.5653(11) 0.309(4) 0.4989(8) 0.042(4) Uiso d 1
N N1 0.45330(6) 0.3719(2) 0.43123(4) 0.0168(2) Uani d 1
C C1 0.31053(7) 0.3734(2) 0.34044(5) 0.0140(2) Uani d 1
C C2 0.23196(7) 0.4734(2) 0.37368(5) 0.0138(2) Uani d 1
C C3 0.23542(7) 0.4212(3) 0.44355(5) 0.0164(2) Uani d 1
H H3 0.2936(10) 0.307(3) 0.4700(6) 0.024(3) Uiso d 1
C C4 0.15692(7) 0.5188(3) 0.47305(5) 0.0188(2) Uani d 1
H H4 0.1611(10) 0.475(4) 0.5242(7) 0.029(3) Uiso d 1
C C5 0.06890(8) 0.6760(3) 0.43518(5) 0.0194(2) Uani d 1
H H5 0.0123(11) 0.754(3) 0.4558(7) 0.029(3) Uiso d 1
C C6 0.06159(7) 0.7253(2) 0.36835(5) 0.0177(2) Uani d 1
H H6 0.0024(10) 0.828(3) 0.3405(6) 0.023(3) Uiso d 1
C C7 0.14162(7) 0.6253(2) 0.33526(5) 0.0148(2) Uani d 1
C C8 0.13267(7) 0.6712(2) 0.26652(5) 0.0159(2) Uani d 1
H H8 0.0719(9) 0.784(3) 0.2404(6) 0.019(3) Uiso d 1
C C9 0.20768(7) 0.5601(2) 0.23283(5) 0.0149(2) Uani d 1
C C10 0.19705(7) 0.6009(3) 0.16186(5) 0.0168(2) Uani d 1
H H10 0.1347(11) 0.712(3) 0.1382(6) 0.029(3) Uiso d 1
C C11 0.26954(7) 0.4857(3) 0.12932(5) 0.0190(2) Uani d 1
H H11 0.2620(9) 0.508(4) 0.0774(6) 0.028(3) Uiso d 1
C C12 0.35777(8) 0.3213(3) 0.16552(5) 0.0186(2) Uani d 1
H H12 0.4090(10) 0.228(3) 0.1414(6) 0.024(3) Uiso d 1
C C13 0.37252(8) 0.2879(3) 0.23316(5) 0.0166(2) Uani d 1
H H13 0.4333(10) 0.174(3) 0.2577(6) 0.025(3) Uiso d 1
C C14 0.29814(7) 0.4042(2) 0.26996(5) 0.0141(2) Uani d 1
C C15 0.40798(7) 0.2371(3) 0.37667(5) 0.0165(2) Uani d 1
H H15 0.4403(9) 0.043(3) 0.3571(6) 0.023(3) Uiso d 1

loop_
_atom_site_aniso_label
_atom_site_aniso_U_11
_atom_site_aniso_U_22
_atom_site_aniso_U_33
_atom_site_aniso_U_12
_atom_site_aniso_U_13
_atom_site_aniso_U_23
O1 0.0135(4) 0.0277(4) 0.0173(4) 0.0058(3) -0.0002(3) -0.0001(3)
N1 0.0120(4) 0.0192(4) 0.0184(4) 0.0016(3) 0.0008(3) 0.0028(3)
C1 0.0129(4) 0.0131(4) 0.0154(5) -0.0015(3) 0.0010(3) -0.0007(3)
C2 0.0130(4) 0.0132(4) 0.0151(5) -0.0013(3) 0.0022(3) -0.0006(3)
C3 0.0149(4) 0.0182(5) 0.0153(5) -0.0016(4) 0.0014(4) 0.0000(4)
C4 0.0190(5) 0.0211(5) 0.0168(5) -0.0025(4) 0.0045(4) -0.0011(4)
C5 0.0178(5) 0.0197(5) 0.0219(5) 0.0001(4) 0.0070(4) -0.0032(4)
C6 0.0140(5) 0.0165(5) 0.0219(5) 0.0014(4) 0.0022(4) -0.0013(4)
C7 0.0138(4) 0.0128(4) 0.0176(5) -0.0014(3) 0.0026(4) -0.0012(3)
C8 0.0133(4) 0.0149(4) 0.0182(5) -0.0003(4) 0.0001(4) 0.0006(4)
C9 0.0144(4) 0.0136(4) 0.0159(5) -0.0028(3) 0.0013(4) -0.0001(3)
C10 0.0157(5) 0.0181(5) 0.0155(5) -0.0038(4) 0.0002(4) 0.0012(4)
C11 0.0206(5) 0.0207(5) 0.0157(5) -0.0056(4) 0.0034(4) -0.0008(4)
C12 0.0189(5) 0.0191(5) 0.0192(5) -0.0037(4) 0.0074(4) -0.0025(4)
C13 0.0141(5) 0.0164(5) 0.0192(5) -0.0015(4) 0.0030(4) -0.0006(4)
C14 0.0131(4) 0.0129(4) 0.0161(5) -0.0024(3) 0.0024(4) -0.0015(3)
C15 0.0157(5) 0.0168(5) 0.0169(5) 0.0015(4) 0.0029(4) 0.0006(3)

loop_
_atom_type_symbol
_atom_type_description
_atom_type_scat_dispersion_real
_atom_type_scat_dispersion_imag
_atom_type_scat_source
C C 0.0033 0.0016 'International Tables Vol C Tables 4.2.6.8 and 6.1.1.4'
H H 0.0000 0.0000 'International Tables Vol C Tables 4.2.6.8 and 6.1.1.4'
N N 0.0061 0.0033 'International Tables Vol C Tables 4.2.6.8 and 6.1.1.4'
O O 0.0106 0.0060 'International Tables Vol C Tables 4.2.6.8 and 6.1.1.4'

loop_
_geom_angle_atom_site_label_1
_geom_angle_atom_site_label_2
_geom_angle_atom_site_label_3
_geom_angle
N1 O1 H1 102.1(9)
C15 N1 O1 112.02(8)
C2 C1 C14 120.51(8)
C2 C1 C15 122.23(8)
C14 C1 C15 117.26(8)
C1 C2 C3 123.58(8)
C1 C2 C7 118.85(8)
C3 C2 C7 117.54(8)
C4 C3 C2 121.25(9)
C4 C3 H3 119.6(7)
C2 C3 H3 119.2(7)
C3 C4 C5 120.96(9)
C3 C4 H4 119.6(7)
C5 C4 H4 119.4(7)
C6 C5 C4 119.80(9)
C6 C5 H5 118.0(8)
C4 C5 H5 122.2(8)
C5 C6 C7 121.18(9)
C5 C6 H6 122.5(7)
C7 C6 H6 116.4(7)
C8 C7 C6 120.76(9)
C8 C7 C2 120.00(8)
C6 C7 C2 119.24(9)
C9 C8 C7 121.62(9)
C9 C8 H8 118.3(7)
C7 C8 H8 120.0(7)
C8 C9 C10 121.39(9)
C8 C9 C14 119.40(9)
C10 C9 C14 119.20(9)
C11 C10 C9 120.96(9)
C11 C10 H10 122.1(7)
C9 C10 H10 116.9(7)
C10 C11 C12 120.06(9)
C10 C11 H11 121.8(7)
C12 C11 H11 118.1(7)
C13 C12 C11 120.89(9)
C13 C12 H12 119.2(8)
C11 C12 H12 119.9(8)
C12 C13 C14 121.26(9)
C12 C13 H13 120.4(7)
C14 C13 H13 118.3(7)
C1 C14 C13 122.99(9)
C1 C14 C9 119.46(8)
C13 C14 C9 117.55(9)
N1 C15 C1 121.50(9)
N1 C15 H15 119.2(7)
C1 C15 H15 119.2(7)

loop_
_geom_bond_atom_site_label_1
_geom_bond_atom_site_label_2
_geom_bond_distance
O1 N1 1.4036(10)
O1 H1 0.954(15)
N1 C15 1.2733(13)
C1 C2 1.4148(12)
C1 C14 1.4188(13)
C1 C15 1.4745(14)
C2 C3 1.4300(13)
C2 C7 1.4399(13)
C3 C4 1.3652(13)
C3 H3 0.968(13)
C4 C5 1.4214(14)
C4 H4 1.047(13)
C5 C6 1.3598(15)
C5 H5 0.985(14)
C6 C7 1.4294(13)
C6 H6 0.971(13)
C7 C8 1.3940(14)
C8 C9 1.3932(14)
C8 H8 0.989(12)
C9 C10 1.4344(14)
C9 C14 1.4377(14)
C10 C11 1.3561(14)
C10 H10 0.984(14)
C11 C12 1.4228(15)
C11 H11 1.047(12)
C12 C13 1.3605(15)
C12 H12 0.988(13)
C13 C14 1.4334(13)
C13 H13 0.980(13)
C15 H15 0.988(12)

loop_
_geom_hbond_atom_site_label_D
_geom_hbond_atom_site_label_H
_geom_hbond_atom_site_label_A
_geom_hbond_site_symmetry_A
_geom_hbond_distance_DH
_geom_hbond_distance_HA
_geom_hbond_distance_DA
_geom_hbond_angle_DHA
O1 H1 N1 3_666 0.954(15) 1.937(15) 2.8175(12) 152.4(13)

loop_
_geom_torsion_atom_site_label_1
_geom_torsion_atom_site_label_2
_geom_torsion_atom_site_label_3
_geom_torsion_atom_site_label_4
_geom_torsion
C14 C1 C2 C3 174.19(8)
C15 C1 C2 C3 -6.34(14)
C14 C1 C2 C7 -3.51(13)
C15 C1 C2 C7 175.96(8)
C1 C2 C3 C4 -179.17(9)
C7 C2 C3 C4 -1.44(14)
C2 C3 C4 C5 0.00(15)
C3 C4 C5 C6 1.12(15)
C4 C5 C6 C7 -0.72(15)
C5 C6 C7 C8 178.83(9)
C5 C6 C7 C2 -0.75(14)
C1 C2 C7 C8 0.05(13)
C3 C2 C7 C8 -177.79(8)
C1 C2 C7 C6 179.63(8)
C3 C2 C7 C6 1.79(13)
C6 C7 C8 C9 -176.82(8)
C2 C7 C8 C9 2.75(14)
C7 C8 C9 C10 178.57(8)
C7 C8 C9 C14 -2.05(14)
C8 C9 C10 C11 -178.66(9)
C14 C9 C10 C11 1.97(14)
C9 C10 C11 C12 0.02(15)
C10 C11 C12 C13 -2.31(15)
C11 C12 C13 C14 2.53(15)
C2 C1 C14 C13 -176.13(8)
C15 C1 C14 C13 4.38(13)
C2 C1 C14 C9 4.20(14)
C15 C1 C14 C9 -175.29(8)
C12 C13 C14 C1 179.84(9)
C12 C13 C14 C9 -0.49(14)
C8 C9 C14 C1 -1.43(14)
C10 C9 C14 C1 177.96(8)
C8 C9 C14 C13 178.89(8)
C10 C9 C14 C13 -1.72(13)
O1 N1 C15 C1 -175.87(8)
C2 C1 C15 N1 -42.53(14)
C14 C1 C15 N1 136.96(10)

_cod_database_fobs_code 1546689
